data_4087745
loop_
_publ_author_name
'Horak, Kyle T.'
'VanderVelde, David G.'
'Agapie, Theodor'

_publ_section_title
;
 Tuning of Metal Complex Electronics and Reactivity by Remote Lewis Acid
 Binding to \p-Coordinated Pyridine Diphosphine Ligands
;
_journal_issue 19
_journal_name_full Organometallics
_journal_page_first 4753
_journal_paper_doi 10.1021/acs.organomet.5b00562
_journal_volume 34
_journal_year 2015
_chemical_formula_moiety 'C30 H42 N2 Ni O P2, 2(B F4), C2 H3 N'
_chemical_formula_sum 'C32 H45 B2 F8 N3 Ni O P2'
_chemical_formula_weight 781.97
_space_group_crystal_system triclinic
_space_group_IT_number 2
_space_group_name_Hall '-P 1'
_space_group_name_H-M_alt 'P -1'
_atom_sites_solution_hydrogens mixed
_audit_creation_date 2015-05-06
_audit_creation_method
;
Olex2 1.2
(compiled 2015.01.26 svn.r3150 for OlexSys, GUI svn.r4998)
;
_cell_angle_alpha 92.4620(10)
_cell_angle_beta 100.545(2)
_cell_angle_gamma 107.826(2)
_cell_formula_units_Z 4
_cell_length_a 11.4094(4)
_cell_length_b 11.4298(4)
_cell_length_c 30.3230(12)
_cell_measurement_reflns_used 9866
_cell_measurement_temperature 100
_cell_measurement_theta_max 78.70
_cell_measurement_theta_min 4.20
_cell_volume 3680.2(2)
_computing_molecular_graphics 'Olex2 (Dolomanov et al., 2009)'
_computing_publication_material 'Olex2 (Dolomanov et al., 2009)'
_computing_structure_refinement 'XL (Sheldrick, 2008)'
_diffrn_ambient_temperature 100.11
_diffrn_measured_fraction_theta_full 0.995
_diffrn_measured_fraction_theta_max 0.975
_diffrn_measurement_device_type 'Bruker APEX-II CCD'
_diffrn_measurement_method '\f and \w scans'
_diffrn_radiation_type CuK\a
_diffrn_radiation_wavelength 1.54178
_diffrn_reflns_av_R_equivalents 0.0585
_diffrn_reflns_av_unetI/netI 0.0435
_diffrn_reflns_Laue_measured_fraction_full 0.995
_diffrn_reflns_Laue_measured_fraction_max 0.975
_diffrn_reflns_limit_h_max 14
_diffrn_reflns_limit_h_min -14
_diffrn_reflns_limit_k_max 14
_diffrn_reflns_limit_k_min -14
_diffrn_reflns_limit_l_max 38
_diffrn_reflns_limit_l_min -38
_diffrn_reflns_number 70236
_diffrn_reflns_point_group_measured_fraction_full 0.995
_diffrn_reflns_point_group_measured_fraction_max 0.975
_diffrn_reflns_theta_full 67.679
_diffrn_reflns_theta_max 78.736
_diffrn_reflns_theta_min 2.981
_diffrn_standards_number 0
_exptl_absorpt_coefficient_mu 2.208
_exptl_absorpt_correction_T_max 0.7542
_exptl_absorpt_correction_T_min 0.6608
_exptl_absorpt_correction_type multi-scan
_exptl_absorpt_process_details
;
SADABS-2012/1 (Bruker,2012) was used for absorption correction.
wR2(int) was 0.1031 before and 0.0678 after correction.
The Ratio of minimum to maximum transmission is 0.8762.
The \l/2 correction factor is 0.0015.
;
_exptl_crystal_colour blue
_exptl_crystal_colour_primary blue
_exptl_crystal_density_diffrn 1.411
_exptl_crystal_description block
_exptl_crystal_F_000 1624
_exptl_crystal_size_max 0.25
_exptl_crystal_size_mid 0.1
_exptl_crystal_size_min 0.1
_refine_diff_density_max 1.764
_refine_diff_density_min -1.079
_refine_diff_density_rms 0.115
_refine_ls_extinction_method none
_refine_ls_goodness_of_fit_ref 1.078
_refine_ls_hydrogen_treatment mixed
_refine_ls_matrix_type full
_refine_ls_number_parameters 911
_refine_ls_number_reflns 15503
_refine_ls_number_restraints 0
_refine_ls_restrained_S_all 1.078
_refine_ls_R_factor_all 0.0981
_refine_ls_R_factor_gt 0.0810
_refine_ls_shift/su_max 0.000
_refine_ls_shift/su_mean 0.000
_refine_ls_structure_factor_coef Fsqd
_refine_ls_weighting_details 'w=1/[\s^2^(Fo^2^)+(0.0934P)^2^+13.1986P] where P=(Fo^2^+2Fc^2^)/3'
_refine_ls_weighting_scheme calc
_refine_ls_wR_factor_gt 0.2035
_refine_ls_wR_factor_ref 0.2142
_reflns_Friedel_coverage 0.000
_reflns_number_gt 12700
_reflns_number_total 15503
_reflns_threshold_expression 'I > 2\s(I)'
_cod_data_source_file om5b00562_si_011.cif
_cod_data_source_block p15163
_cod_depositor_comments
;

2020-05-08
Z value and formula fixed to values more according to usual
chemical conventions.                 miguel
;
_cod_original_formula_sum 'C64 H90 B4 F16 N6 Ni2 O2 P4'
_cod_original_formula_weight 1563.95
_cod_original_formula_moiety '2(C30 H42 N2 Ni O P2), 4(B F4), 2(C2 H3 N)'
_cod_original_formula_units_Z 2
_cod_database_code 4087745
_shelxl_version_number 2013-3
_shelx_space_group_comment
;
The symmetry employed for this shelxl refinement is uniquely defined
by the following loop, which should always be used as a source of
symmetry information in preference to the above space-group names.
They are only intended as comments.
;
_shelx_estimated_absorpt_t_max 0.809
_shelx_estimated_absorpt_t_min 0.608
_olex2_refinement_description
;
1. Fixed Uiso
 At 1.2 times of:
  All C(H) groups
 At 1.5 times of:
  All C(H,H,H) groups
2.a Ternary CH refined with riding coordinates:
 C18(H18), C21(H21), C24(H24), C27(H27), C18B(H18B), C21B(H21B), C24B(H24B),
 C27B(H27B)
2.b Aromatic/amide H refined with riding coordinates:
 C3(H3), C4(H4), C8(H8), C9(H9), C10(H10), C11(H11), C14(H14), C15(H15),
 C16(H16), C17(H17), C3B(H3B), C4B(H4B), C8B(H8B), C9B(H9B), C10B(H10B),
 C11B(H11B), C14B(H14B), C15B(H15B), C16B(H16B), C17B(H17B)
2.c Idealised Me refined as rotating group:
 C19(H19A,H19B,H19C), C20(H20A,H20B,H20C), C22(H22A,H22B,H22C), C23(H23A,H23B,
 H23C), C25(H25A,H25B,H25C), C26(H26A,H26B,H26C), C28(H28A,H28B,H28C), C29(H29A,
 H29B,H29C), C30(H30A,H30B,H30C), C19B(H19D,H19E,H19F), C20B(H20D,H20E,H20F),
 C22B(H22D,H22E,H22F), C23B(H23D,H23E,H23F), C25B(H25D,H25E,H25F), C26B(H26D,
 H26E,H26F), C28B(H28D,H28E,H28F), C29B(H29D,H29E,H29F), C30B(H30D,H30E,H30F),
 C64(H64A,H64B,H64C), C64B(H64D,H64E,H64F)
;
_olex2_submission_special_instructions 'No special instructions were received'

loop_
_space_group_symop_operation_xyz
'x, y, z'
'-x, -y, -z'

loop_
_atom_site_label
_atom_site_type_symbol
_atom_site_fract_x
_atom_site_fract_y
_atom_site_fract_z
_atom_site_U_iso_or_equiv
_atom_site_adp_type
_atom_site_occupancy
_atom_site_site_symmetry_order
_atom_site_calc_flag
_atom_site_refinement_flags_posn
Ni1 Ni -0.10753(6) 0.49250(6) 0.35610(2) 0.01864(16) Uani 1 1 d .
P1 P 0.01299(10) 0.67707(9) 0.39526(3) 0.0205(2) Uani 1 1 d .
P2 P -0.30100(9) 0.38270(9) 0.36689(3) 0.0186(2) Uani 1 1 d .
O1 O -0.1252(4) 0.4715(4) 0.26312(11) 0.0444(9) Uani 1 1 d .
N1 N 0.0774(3) 0.2595(3) 0.34775(10) 0.0192(6) Uani 1 1 d .
N2 N -0.1033(3) 0.4738(3) 0.30177(11) 0.0249(7) Uani 1 1 d .
C1 C -0.0028(3) 0.3874(3) 0.40741(12) 0.0152(7) Uani 1 1 d .
H1 H -0.028(4) 0.423(4) 0.4295(16) 0.018(11) Uiso 1 1 d .
C2 C 0.1125(3) 0.4422(3) 0.39542(12) 0.0169(7) Uani 1 1 d .
C3 C 0.1499(4) 0.3740(3) 0.36487(12) 0.0189(7) Uani 1 1 d .
H3 H 0.2279 0.4091 0.3561 0.023 Uiso 1 1 calc R
C4 C -0.0359(3) 0.2065(4) 0.35817(12) 0.0190(7) Uani 1 1 d .
H4 H -0.0862 0.1260 0.3446 0.023 Uiso 1 1 calc R
C5 C -0.0793(3) 0.2688(3) 0.38845(12) 0.0172(7) Uani 1 1 d .
C6 C 0.2023(4) 0.5632(3) 0.41751(12) 0.0193(7) Uani 1 1 d .
C7 C 0.1702(4) 0.6727(3) 0.42039(13) 0.0217(8) Uani 1 1 d .
C8 C 0.2643(4) 0.7809(4) 0.44203(15) 0.0273(9) Uani 1 1 d .
H8 H 0.2452 0.8561 0.4436 0.033 Uiso 1 1 calc R
C9 C 0.3837(4) 0.7807(4) 0.46107(15) 0.0290(9) Uani 1 1 d .
H9 H 0.4451 0.8546 0.4762 0.035 Uiso 1 1 calc R
C10 C 0.4139(4) 0.6724(4) 0.45803(15) 0.0267(8) Uani 1 1 d .
H10 H 0.4963 0.6725 0.4709 0.032 Uiso 1 1 calc R
C11 C 0.3251(4) 0.5648(4) 0.43647(14) 0.0240(8) Uani 1 1 d .
H11 H 0.3468 0.4912 0.4344 0.029 Uiso 1 1 calc R
C12 C -0.1976(3) 0.2044(3) 0.40287(12) 0.0175(7) Uani 1 1 d .
C13 C -0.2993(4) 0.2516(4) 0.39915(13) 0.0205(7) Uani 1 1 d .
C14 C -0.4054(4) 0.1867(4) 0.41510(14) 0.0251(8) Uani 1 1 d .
H14 H -0.4735 0.2187 0.4137 0.030 Uiso 1 1 calc R
C15 C -0.4121(4) 0.0753(4) 0.43307(16) 0.0312(9) Uani 1 1 d .
H15 H -0.4858 0.0309 0.4431 0.037 Uiso 1 1 calc R
C16 C -0.3131(5) 0.0285(4) 0.43645(16) 0.0310(9) Uani 1 1 d .
H16 H -0.3183 -0.0473 0.4489 0.037 Uiso 1 1 calc R
C17 C -0.2061(4) 0.0928(4) 0.42152(14) 0.0251(8) Uani 1 1 d .
H17 H -0.1377 0.0610 0.4240 0.030 Uiso 1 1 calc R
C18 C -0.0469(4) 0.7334(4) 0.44242(13) 0.0222(8) Uani 1 1 d .
H18 H -0.1394 0.7150 0.4313 0.027 Uiso 1 1 calc R
C19 C -0.0322(4) 0.6576(4) 0.48256(13) 0.0253(8) Uani 1 1 d .
H19A H 0.0574 0.6747 0.4954 0.038 Uiso 1 1 calc GR
H19B H -0.0710 0.5694 0.4722 0.038 Uiso 1 1 calc GR
H19C H -0.0736 0.6805 0.5056 0.038 Uiso 1 1 calc GR
C20 C 0.0061(5) 0.8713(4) 0.45866(17) 0.0330(10) Uani 1 1 d .
H20A H -0.0378 0.8902 0.4815 0.049 Uiso 1 1 calc GR
H20B H -0.0060 0.9190 0.4331 0.049 Uiso 1 1 calc GR
H20C H 0.0961 0.8930 0.4718 0.049 Uiso 1 1 calc GR
C21 C 0.0438(5) 0.8036(4) 0.35877(15) 0.0308(9) Uani 1 1 d .
H21 H 0.0944 0.8819 0.3784 0.037 Uiso 1 1 calc R
C22 C 0.1207(6) 0.7805(5) 0.32473(18) 0.0454(13) Uani 1 1 d .
H22A H 0.0698 0.7083 0.3034 0.068 Uiso 1 1 calc GR
H22B H 0.1965 0.7653 0.3408 0.068 Uiso 1 1 calc GR
H22C H 0.1450 0.8532 0.3083 0.068 Uiso 1 1 calc GR
C23 C -0.0808(6) 0.8181(5) 0.33624(19) 0.0447(13) Uani 1 1 d .
H23A H -0.0656 0.8824 0.3157 0.067 Uiso 1 1 calc GR
H23B H -0.1218 0.8415 0.3593 0.067 Uiso 1 1 calc GR
H23C H -0.1354 0.7396 0.3192 0.067 Uiso 1 1 calc GR
C24 C -0.3998(4) 0.4569(4) 0.39150(14) 0.0240(8) Uani 1 1 d .
H24 H -0.4866 0.3961 0.3861 0.029 Uiso 1 1 calc R
C25 C -0.3549(4) 0.4914(4) 0.44272(14) 0.0269(8) Uani 1 1 d .
H25A H -0.2768 0.5615 0.4489 0.040 Uiso 1 1 calc GR
H25B H -0.3397 0.4205 0.4569 0.040 Uiso 1 1 calc GR
H25C H -0.4196 0.5141 0.4550 0.040 Uiso 1 1 calc GR
C26 C -0.4077(4) 0.5686(4) 0.36644(15) 0.0298(9) Uani 1 1 d .
H26A H -0.4633 0.6063 0.3785 0.045 Uiso 1 1 calc GR
H26B H -0.4414 0.5418 0.3342 0.045 Uiso 1 1 calc GR
H26C H -0.3235 0.6293 0.3705 0.045 Uiso 1 1 calc GR
C27 C -0.3989(4) 0.3040(4) 0.31124(14) 0.0257(8) Uani 1 1 d .
H27 H -0.3916 0.3679 0.2895 0.031 Uiso 1 1 calc R
C28 C -0.3450(4) 0.2075(4) 0.29417(14) 0.0291(9) Uani 1 1 d .
H28A H -0.3569 0.1398 0.3134 0.044 Uiso 1 1 calc GR
H28B H -0.2550 0.2460 0.2951 0.044 Uiso 1 1 calc GR
H28C H -0.3887 0.1750 0.2631 0.044 Uiso 1 1 calc GR
C29 C -0.5385(4) 0.2457(5) 0.31107(17) 0.0354(10) Uani 1 1 d .
H29A H -0.5810 0.1962 0.2821 0.053 Uiso 1 1 calc GR
H29B H -0.5758 0.3109 0.3155 0.053 Uiso 1 1 calc GR
H29C H -0.5483 0.1925 0.3355 0.053 Uiso 1 1 calc GR
C30 C 0.1258(4) 0.1861(4) 0.31836(15) 0.0284(9) Uani 1 1 d .
H30A H 0.1730 0.2402 0.2990 0.043 Uiso 1 1 calc GR
H30B H 0.0551 0.1207 0.2996 0.043 Uiso 1 1 calc GR
H30C H 0.1814 0.1488 0.3371 0.043 Uiso 1 1 calc GR
Ni1B Ni 0.14739(6) 0.02116(6) 0.14452(2) 0.01923(16) Uani 1 1 d .
P1B P 0.33380(9) 0.12444(9) 0.12724(3) 0.0193(2) Uani 1 1 d .
P2B P 0.02739(10) -0.16933(9) 0.11211(3) 0.0219(2) Uani 1 1 d .
O1B O 0.1728(4) 0.0559(4) 0.23752(11) 0.0440(9) Uani 1 1 d .
N1B N -0.0397(3) 0.2548(3) 0.14835(11) 0.0221(7) Uani 1 1 d .
N2B N 0.1484(3) 0.0502(3) 0.19874(12) 0.0255(7) Uani 1 1 d .
C1B C 0.0290(4) 0.1110(4) 0.09056(12) 0.0185(7) Uani 1 1 d .
H1B H 0.045(5) 0.070(5) 0.0685(18) 0.032(14) Uiso 1 1 d .
C2B C 0.1078(4) 0.2330(3) 0.10535(13) 0.0200(7) Uani 1 1 d .
C3B C 0.0690(4) 0.3025(4) 0.13476(13) 0.0224(8) Uani 1 1 d .
H3B H 0.1201 0.3850 0.1454 0.027 Uiso 1 1 calc R
C4B C -0.1136(4) 0.1377(4) 0.13553(13) 0.0202(7) Uani 1 1 d .
H4B H -0.1888 0.1067 0.1465 0.024 Uiso 1 1 calc R
C5B C -0.0816(4) 0.0609(3) 0.10630(13) 0.0191(7) Uani 1 1 d .
C6B C 0.2204(4) 0.2900(4) 0.08622(13) 0.0231(8) Uani 1 1 d .
C7B C 0.3213(4) 0.2426(4) 0.08965(13) 0.0226(8) Uani 1 1 d .
C8B C 0.4199(4) 0.2965(4) 0.06797(16) 0.0301(9) Uani 1 1 d .
H8B H 0.4882 0.2645 0.0700 0.036 Uiso 1 1 calc R
C9B C 0.4191(5) 0.3960(5) 0.04359(18) 0.0370(11) Uani 1 1 d .
H9B H 0.4852 0.4301 0.0282 0.044 Uiso 1 1 calc R
C10B C 0.3223(5) 0.4459(4) 0.04154(18) 0.0370(11) Uani 1 1 d .
H10B H 0.3235 0.5160 0.0257 0.044 Uiso 1 1 calc R
C11B C 0.2234(4) 0.3933(4) 0.06269(16) 0.0293(9) Uani 1 1 d .
H11B H 0.1571 0.4278 0.0612 0.035 Uiso 1 1 calc R
C12B C -0.1704(4) -0.0647(4) 0.09054(14) 0.0228(8) Uani 1 1 d .
C13B C -0.1348(4) -0.1725(4) 0.09334(14) 0.0254(8) Uani 1 1 d .
C14B C -0.2299(5) -0.2876(4) 0.08201(19) 0.0390(12) Uani 1 1 d .
H14B H -0.2091 -0.3616 0.0850 0.047 Uiso 1 1 calc R
C15B C -0.3529(5) -0.2937(5) 0.0666(2) 0.0464(14) Uani 1 1 d .
H15B H -0.4162 -0.3722 0.0597 0.056 Uiso 1 1 calc R
C16B C -0.3867(4) -0.1877(5) 0.0607(2) 0.0432(13) Uani 1 1 d .
H16B H -0.4712 -0.1938 0.0481 0.052 Uiso 1 1 calc R
C17B C -0.2953(4) -0.0723(4) 0.07357(16) 0.0315(10) Uani 1 1 d .
H17B H -0.3178 0.0009 0.0708 0.038 Uiso 1 1 calc R
C18B C 0.4289(4) 0.0428(4) 0.10370(14) 0.0251(8) Uani 1 1 d .
H18B H 0.5152 0.1031 0.1067 0.030 Uiso 1 1 calc R
C19B C 0.3789(4) -0.0048(4) 0.05349(14) 0.0284(9) Uani 1 1 d .
H19D H 0.4410 -0.0339 0.0419 0.043 Uiso 1 1 calc GR
H19E H 0.3639 0.0623 0.0366 0.043 Uiso 1 1 calc GR
H19F H 0.2999 -0.0732 0.0499 0.043 Uiso 1 1 calc GR
C20B C 0.4408(4) -0.0606(4) 0.13317(15) 0.0283(9) Uani 1 1 d .
H20D H 0.3578 -0.1226 0.1305 0.043 Uiso 1 1 calc GR
H20E H 0.4740 -0.0256 0.1647 0.043 Uiso 1 1 calc GR
H20F H 0.4982 -0.0996 0.1231 0.043 Uiso 1 1 calc GR
C21B C 0.4412(4) 0.2177(4) 0.17958(14) 0.0267(9) Uani 1 1 d .
H21B H 0.4392 0.1612 0.2039 0.032 Uiso 1 1 calc R
C22B C 0.3894(5) 0.3189(4) 0.19426(16) 0.0339(10) Uani 1 1 d .
H22D H 0.4427 0.3648 0.2226 0.051 Uiso 1 1 calc GR
H22E H 0.3034 0.2809 0.1986 0.051 Uiso 1 1 calc GR
H22F H 0.3891 0.3756 0.1709 0.051 Uiso 1 1 calc GR
C23B C 0.5779(5) 0.2727(5) 0.17557(17) 0.0374(11) Uani 1 1 d .
H23D H 0.5821 0.3192 0.1492 0.056 Uiso 1 1 calc GR
H23E H 0.6139 0.2061 0.1721 0.056 Uiso 1 1 calc GR
H23F H 0.6256 0.3282 0.2028 0.056 Uiso 1 1 calc GR
C24B C 0.0690(4) -0.2319(4) 0.06139(13) 0.0217(8) Uani 1 1 d .
H24B H 0.1615 -0.2185 0.0692 0.026 Uiso 1 1 calc R
C25B C 0.0471(4) -0.1571(4) 0.02145(13) 0.0254(8) Uani 1 1 d .
H25D H 0.0708 -0.1902 -0.0047 0.038 Uiso 1 1 calc GR
H25E H 0.0986 -0.0703 0.0298 0.038 Uiso 1 1 calc GR
H25F H -0.0420 -0.1632 0.0139 0.038 Uiso 1 1 calc GR
C26B C 0.0056(4) -0.3693(4) 0.04688(16) 0.0289(9) Uani 1 1 d .
H26D H -0.0849 -0.3858 0.0361 0.043 Uiso 1 1 calc GR
H26E H 0.0194 -0.4159 0.0726 0.043 Uiso 1 1 calc GR
H26F H 0.0415 -0.3946 0.0225 0.043 Uiso 1 1 calc GR
C27B C 0.0178(6) -0.2893(4) 0.15120(16) 0.0389(12) Uani 1 1 d .
H27B H -0.0408 -0.3692 0.1345 0.047 Uiso 1 1 calc R
C28B C -0.0370(9) -0.2594(5) 0.1915(2) 0.068(2) Uani 1 1 d .
H28D H -0.0416 -0.3245 0.2117 0.102 Uiso 1 1 calc GR
H28E H -0.1215 -0.2547 0.1804 0.102 Uiso 1 1 calc GR
H28F H 0.0173 -0.1799 0.2079 0.102 Uiso 1 1 calc GR
C29B C 0.1469(6) -0.3048(5) 0.1658(2) 0.0534(16) Uani 1 1 d .
H29D H 0.2076 -0.2259 0.1804 0.080 Uiso 1 1 calc GR
H29E H 0.1742 -0.3311 0.1394 0.080 Uiso 1 1 calc GR
H29F H 0.1419 -0.3674 0.1871 0.080 Uiso 1 1 calc GR
C30B C -0.0836(4) 0.3358(4) 0.17648(16) 0.0308(9) Uani 1 1 d .
H30D H -0.0108 0.4010 0.1943 0.046 Uiso 1 1 calc GR
H30E H -0.1317 0.2865 0.1968 0.046 Uiso 1 1 calc GR
H30F H -0.1373 0.3733 0.1569 0.046 Uiso 1 1 calc GR
F9B F 0.2943(4) -0.2991(4) -0.00618(13) 0.0692(12) Uani 1 1 d .
F10B F 0.3065(3) -0.2163(3) -0.07313(11) 0.0429(7) Uani 1 1 d .
F11B F 0.2696(4) -0.4200(3) -0.06935(19) 0.0796(15) Uani 1 1 d .
F12B F 0.1206(2) -0.3357(3) -0.05960(10) 0.0375(6) Uani 1 1 d .
B3B B 0.2484(4) -0.3188(4) -0.05216(18) 0.0262(10) Uani 1 1 d .
F9 F -0.2737(4) 0.7726(5) 0.50866(16) 0.0937(17) Uani 1 1 d .
F10 F -0.3340(3) 0.7308(3) 0.57526(13) 0.0480(8) Uani 1 1 d .
F11 F -0.1407(3) 0.8581(4) 0.57147(14) 0.0748(14) Uani 1 1 d .
F12 F -0.3136(4) 0.9148(3) 0.54749(17) 0.0726(13) Uani 1 1 d .
B3 B -0.2643(4) 0.8215(4) 0.55239(18) 0.0254(9) Uani 1 1 d .
F1 F 0.2877(8) 0.5355(7) 0.22575(19) 0.143(3) Uani 1 1 d .
F2 F 0.1715(5) 0.3618(6) 0.23919(18) 0.1016(18) Uani 1 1 d .
F3 F 0.1459(5) 0.5231(7) 0.27076(19) 0.115(2) Uani 1 1 d .
F4 F 0.3204(3) 0.4692(4) 0.29431(11) 0.0599(10) Uani 1 1 d .
B1 B 0.2405(7) 0.4914(7) 0.2602(2) 0.0463(15) Uani 1 1 d .
F1B F -0.2888(3) 0.0351(4) 0.20594(10) 0.0508(8) Uani 1 1 d .
F2B F -0.1191(4) 0.1616(4) 0.25236(13) 0.0654(10) Uani 1 1 d .
F3B F -0.1089(4) -0.0157(5) 0.22372(16) 0.0831(14) Uani 1 1 d .
F4B F -0.2251(3) -0.0109(3) 0.27666(10) 0.0491(8) Uani 1 1 d .
B1B B -0.1888(6) 0.0333(6) 0.23847(19) 0.0404(13) Uani 1 1 d .
N6 N 0.3792(5) -0.0644(5) 0.24687(17) 0.0504(12) Uani 1 1 d .
C63 C 0.4298(6) -0.1111(6) 0.2730(2) 0.0483(13) Uani 1 1 d .
C64 C 0.4935(8) -0.1733(9) 0.3058(3) 0.084(3) Uani 1 1 d .
H64A H 0.4450 -0.2614 0.3027 0.126 Uiso 1 1 calc GR
H64B H 0.5004 -0.1367 0.3363 0.126 Uiso 1 1 calc GR
H64C H 0.5778 -0.1636 0.3003 0.126 Uiso 1 1 calc GR
N6B N 0.6665(6) 0.5892(5) 0.25377(18) 0.0554(13) Uani 1 1 d .
C63B C 0.6215(7) 0.6414(5) 0.2284(2) 0.0524(15) Uani 1 1 d .
C64B C 0.5607(9) 0.7066(8) 0.1960(3) 0.080(2) Uani 1 1 d .
H64D H 0.4823 0.7094 0.2041 0.120 Uiso 1 1 calc GR
H64E H 0.5420 0.6630 0.1657 0.120 Uiso 1 1 calc GR
H64F H 0.6171 0.7910 0.1964 0.120 Uiso 1 1 calc GR

loop_
_atom_site_aniso_label
_atom_site_aniso_U_11
_atom_site_aniso_U_22
_atom_site_aniso_U_33
_atom_site_aniso_U_23
_atom_site_aniso_U_13
_atom_site_aniso_U_12
Ni1 0.0222(3) 0.0181(3) 0.0160(3) 0.0023(2) 0.0028(2) 0.0076(3)
P1 0.0255(5) 0.0147(4) 0.0215(4) 0.0036(3) 0.0032(4) 0.0078(4)
P2 0.0178(5) 0.0187(4) 0.0195(4) 0.0025(3) 0.0013(3) 0.0076(4)
O1 0.062(3) 0.054(2) 0.0212(16) 0.0060(14) 0.0060(15) 0.0251(19)
N1 0.0203(16) 0.0187(15) 0.0185(14) -0.0021(12) 0.0001(12) 0.0088(13)
N2 0.0300(19) 0.0248(17) 0.0214(17) 0.0040(13) 0.0037(14) 0.0118(14)
C1 0.0145(17) 0.0159(16) 0.0162(16) 0.0038(13) -0.0002(13) 0.0081(13)
C2 0.0175(18) 0.0164(17) 0.0162(16) 0.0023(13) -0.0008(13) 0.0069(14)
C3 0.0171(18) 0.0197(18) 0.0200(17) 0.0013(14) 0.0020(14) 0.0073(14)
C4 0.0137(17) 0.0207(18) 0.0206(17) 0.0008(14) -0.0027(14) 0.0067(14)
C5 0.0165(17) 0.0189(17) 0.0161(16) 0.0044(13) -0.0009(13) 0.0074(14)
C6 0.0218(19) 0.0178(18) 0.0190(17) 0.0018(13) 0.0064(15) 0.0062(15)
C7 0.027(2) 0.0141(17) 0.0246(18) 0.0024(14) 0.0089(16) 0.0048(15)
C8 0.032(2) 0.0158(18) 0.034(2) 0.0028(16) 0.0115(18) 0.0049(16)
C9 0.026(2) 0.0207(19) 0.036(2) -0.0003(16) 0.0087(18) -0.0003(16)
C10 0.020(2) 0.026(2) 0.031(2) 0.0008(16) 0.0066(17) 0.0036(16)
C11 0.025(2) 0.0218(19) 0.0263(19) 0.0016(15) 0.0057(16) 0.0091(16)
C12 0.0162(18) 0.0187(17) 0.0160(16) 0.0029(13) 0.0014(13) 0.0044(14)
C13 0.0191(19) 0.0196(18) 0.0229(18) 0.0037(14) 0.0038(15) 0.0064(15)
C14 0.020(2) 0.023(2) 0.032(2) 0.0053(16) 0.0073(16) 0.0061(15)
C15 0.029(2) 0.025(2) 0.041(2) 0.0099(18) 0.0159(19) 0.0041(17)
C16 0.037(2) 0.021(2) 0.036(2) 0.0119(17) 0.0098(19) 0.0087(18)
C17 0.025(2) 0.0206(19) 0.029(2) 0.0071(15) 0.0033(16) 0.0082(16)
C18 0.0212(19) 0.0221(19) 0.0244(18) 0.0011(15) 0.0022(15) 0.0103(15)
C19 0.028(2) 0.030(2) 0.0213(18) 0.0014(15) 0.0036(16) 0.0152(17)
C20 0.031(2) 0.026(2) 0.041(2) -0.0041(18) 0.0070(19) 0.0097(18)
C21 0.043(3) 0.0185(19) 0.030(2) 0.0106(16) 0.0070(19) 0.0073(18)
C22 0.066(4) 0.040(3) 0.035(3) 0.017(2) 0.023(3) 0.016(3)
C23 0.058(3) 0.030(2) 0.045(3) 0.017(2) -0.001(2) 0.016(2)
C24 0.024(2) 0.0239(19) 0.0258(19) 0.0021(15) 0.0031(16) 0.0109(16)
C25 0.026(2) 0.027(2) 0.029(2) 0.0023(16) 0.0062(17) 0.0102(17)
C26 0.031(2) 0.030(2) 0.034(2) 0.0045(17) 0.0024(18) 0.0192(18)
C27 0.022(2) 0.029(2) 0.0223(19) -0.0008(15) -0.0056(15) 0.0099(16)
C28 0.032(2) 0.027(2) 0.025(2) -0.0052(16) -0.0052(17) 0.0114(18)
C29 0.025(2) 0.037(2) 0.037(2) -0.0062(19) -0.0041(19) 0.0069(19)
C30 0.027(2) 0.029(2) 0.030(2) -0.0097(17) 0.0056(17) 0.0105(17)
Ni1B 0.0238(4) 0.0175(3) 0.0169(3) 0.0018(2) 0.0049(3) 0.0069(3)
P1B 0.0183(5) 0.0182(4) 0.0205(4) 0.0036(3) 0.0003(4) 0.0063(4)
P2B 0.0285(5) 0.0138(4) 0.0233(5) 0.0026(3) 0.0066(4) 0.0059(4)
O1B 0.051(2) 0.067(3) 0.0191(15) -0.0016(15) 0.0032(14) 0.0290(19)
N1B 0.0252(17) 0.0212(16) 0.0205(15) -0.0032(12) -0.0011(13) 0.0123(13)
N2B 0.0267(18) 0.0283(18) 0.0246(17) 0.0002(13) 0.0051(14) 0.0136(14)
C1B 0.0218(19) 0.0194(18) 0.0148(16) 0.0027(13) 0.0005(14) 0.0089(15)
C2B 0.0207(19) 0.0192(18) 0.0199(17) 0.0047(14) -0.0033(14) 0.0099(15)
C3B 0.023(2) 0.0190(18) 0.0223(18) -0.0001(14) -0.0031(15) 0.0080(15)
C4B 0.0204(19) 0.0203(18) 0.0201(17) 0.0009(14) 0.0036(14) 0.0072(15)
C5B 0.0181(18) 0.0168(17) 0.0210(17) 0.0006(14) -0.0006(14) 0.0064(14)
C6B 0.022(2) 0.0180(18) 0.0244(19) 0.0041(14) -0.0033(15) 0.0040(15)
C7B 0.0194(19) 0.0204(18) 0.0257(19) 0.0070(15) 0.0008(15) 0.0048(15)
C8B 0.024(2) 0.027(2) 0.038(2) 0.0109(18) 0.0064(18) 0.0050(17)
C9B 0.029(2) 0.033(2) 0.047(3) 0.017(2) 0.010(2) 0.0031(19)
C10B 0.033(3) 0.022(2) 0.047(3) 0.0149(19) 0.000(2) 0.0006(18)
C11B 0.023(2) 0.021(2) 0.039(2) 0.0097(17) -0.0034(18) 0.0053(16)
C12B 0.0204(19) 0.0176(18) 0.0278(19) -0.0030(15) 0.0086(16) 0.0007(15)
C13B 0.025(2) 0.0168(18) 0.033(2) -0.0038(15) 0.0131(17) 0.0014(16)
C14B 0.032(3) 0.019(2) 0.062(3) -0.010(2) 0.019(2) -0.0013(18)
C15B 0.029(3) 0.028(2) 0.073(4) -0.021(2) 0.016(2) -0.0050(19)
C16B 0.017(2) 0.036(3) 0.069(4) -0.022(2) 0.010(2) -0.0003(18)
C17B 0.021(2) 0.028(2) 0.041(2) -0.0117(18) 0.0101(18) 0.0015(17)
C18B 0.023(2) 0.026(2) 0.028(2) 0.0057(16) 0.0047(16) 0.0093(16)
C19B 0.029(2) 0.027(2) 0.028(2) 0.0044(16) 0.0062(17) 0.0060(17)
C20B 0.030(2) 0.029(2) 0.032(2) 0.0066(17) 0.0072(18) 0.0160(18)
C21B 0.026(2) 0.026(2) 0.0232(19) -0.0020(15) -0.0063(16) 0.0096(17)
C22B 0.036(3) 0.030(2) 0.031(2) -0.0094(18) -0.0068(19) 0.0132(19)
C23B 0.027(2) 0.037(3) 0.040(3) -0.001(2) -0.006(2) 0.008(2)
C24B 0.024(2) 0.0179(18) 0.0253(19) 0.0016(14) 0.0048(15) 0.0100(15)
C25B 0.030(2) 0.027(2) 0.0213(18) -0.0001(15) 0.0046(16) 0.0135(17)
C26B 0.027(2) 0.022(2) 0.036(2) -0.0019(17) 0.0075(18) 0.0068(17)
C27B 0.063(3) 0.022(2) 0.029(2) 0.0080(17) 0.013(2) 0.008(2)
C28B 0.133(7) 0.034(3) 0.042(3) 0.014(2) 0.051(4) 0.015(3)
C29B 0.064(4) 0.033(3) 0.051(3) 0.022(2) -0.011(3) 0.008(3)
C30B 0.030(2) 0.028(2) 0.035(2) -0.0103(17) 0.0019(18) 0.0138(18)
F9B 0.067(3) 0.058(2) 0.057(2) 0.0158(17) -0.0224(19) 0.0026(19)
F10B 0.0318(15) 0.0296(14) 0.069(2) 0.0216(14) 0.0195(14) 0.0058(11)
F11B 0.072(3) 0.0242(15) 0.166(4) 0.008(2) 0.082(3) 0.0153(16)
F12B 0.0224(13) 0.0472(16) 0.0461(16) 0.0180(13) 0.0093(12) 0.0127(12)
B3B 0.016(2) 0.018(2) 0.045(3) 0.0078(19) 0.0076(19) 0.0048(17)
F9 0.064(3) 0.113(4) 0.082(3) -0.042(3) 0.026(2) -0.003(3)
F10 0.0293(15) 0.0348(15) 0.086(2) 0.0330(16) 0.0234(15) 0.0088(12)
F11 0.0231(16) 0.087(3) 0.089(3) 0.061(2) -0.0142(17) -0.0099(16)
F12 0.067(2) 0.0418(19) 0.139(4) 0.044(2) 0.061(3) 0.0330(18)
B3 0.015(2) 0.019(2) 0.040(3) 0.0082(18) 0.0023(18) 0.0038(16)
F1 0.251(8) 0.199(7) 0.097(4) 0.099(4) 0.107(5) 0.191(7)
F2 0.072(3) 0.139(5) 0.085(3) -0.029(3) -0.003(3) 0.037(3)
F3 0.094(4) 0.184(6) 0.099(4) -0.021(4) 0.014(3) 0.101(4)
F4 0.0331(17) 0.100(3) 0.0457(18) 0.0280(18) 0.0041(14) 0.0201(18)
B1 0.050(4) 0.056(4) 0.047(3) 0.024(3) 0.015(3) 0.031(3)
F1B 0.0315(16) 0.081(2) 0.0367(15) 0.0133(15) -0.0002(13) 0.0171(16)
F2B 0.057(2) 0.062(2) 0.064(2) 0.0105(18) 0.0047(18) 0.0035(18)
F3B 0.066(3) 0.131(4) 0.079(3) 0.001(3) 0.024(2) 0.065(3)
F4B 0.065(2) 0.057(2) 0.0358(15) 0.0147(14) 0.0103(15) 0.0338(17)
B1B 0.035(3) 0.061(4) 0.032(3) 0.010(2) 0.005(2) 0.026(3)
N6 0.051(3) 0.048(3) 0.050(3) 0.001(2) 0.003(2) 0.018(2)
C63 0.046(3) 0.052(3) 0.046(3) 0.006(3) 0.008(3) 0.015(3)
C64 0.073(5) 0.115(7) 0.075(5) 0.037(5) 0.009(4) 0.045(5)
N6B 0.069(4) 0.045(3) 0.053(3) 0.009(2) 0.006(3) 0.022(3)
C63B 0.073(4) 0.040(3) 0.045(3) 0.005(2) 0.005(3) 0.021(3)
C64B 0.103(7) 0.076(5) 0.068(5) 0.026(4) 0.007(4) 0.044(5)

loop_
_atom_type_symbol
_atom_type_description
_atom_type_scat_dispersion_real
_atom_type_scat_dispersion_imag
_atom_type_scat_source
C C 0.0181 0.0091 'International Tables Vol C Tables 4.2.6.8 and 6.1.1.4'
H H 0.0000 0.0000 'International Tables Vol C Tables 4.2.6.8 and 6.1.1.4'
N N 0.0311 0.0180 'International Tables Vol C Tables 4.2.6.8 and 6.1.1.4'
O O 0.0492 0.0322 'International Tables Vol C Tables 4.2.6.8 and 6.1.1.4'
B B 0.0090 0.0039 'International Tables Vol C Tables 4.2.6.8 and 6.1.1.4'
F F 0.0727 0.0534 'International Tables Vol C Tables 4.2.6.8 and 6.1.1.4'
P P 0.2955 0.4335 'International Tables Vol C Tables 4.2.6.8 and 6.1.1.4'
Ni Ni -3.0029 0.5091 'International Tables Vol C Tables 4.2.6.8 and 6.1.1.4'

loop_
_geom_angle_atom_site_label_1
_geom_angle_atom_site_label_2
_geom_angle_atom_site_label_3
_geom_angle
P1 Ni1 C1 90.42(9)
P2 Ni1 P1 124.31(5)
P2 Ni1 C1 93.37(10)
N2 Ni1 P1 117.02(13)
N2 Ni1 P2 109.45(13)
N2 Ni1 C1 118.34(15)
C7 P1 Ni1 110.83(13)
C7 P1 C18 105.70(18)
C7 P1 C21 103.9(2)
C18 P1 Ni1 116.86(14)
C21 P1 Ni1 112.62(15)
C21 P1 C18 106.0(2)
C13 P2 Ni1 112.99(13)
C13 P2 C24 105.04(19)
C13 P2 C27 101.82(19)
C24 P2 Ni1 121.85(14)
C24 P2 C27 105.02(19)
C27 P2 Ni1 108.07(15)
C3 N1 C4 121.9(3)
C3 N1 C30 119.0(3)
C4 N1 C30 119.0(3)
O1 N2 Ni1 163.1(4)
Ni1 C1 H1 87(3)
C2 C1 Ni1 92.7(2)
C2 C1 H1 122(3)
C2 C1 C5 120.9(3)
C5 C1 Ni1 95.2(2)
C5 C1 H1 117(3)
C1 C2 C6 122.9(3)
C3 C2 C1 117.8(3)
C3 C2 C6 118.9(3)
N1 C3 C2 120.8(4)
N1 C3 H3 119.6
C2 C3 H3 119.6
N1 C4 H4 119.8
N1 C4 C5 120.5(3)
C5 C4 H4 119.8
C1 C5 C12 122.2(3)
C4 C5 C1 118.0(3)
C4 C5 C12 119.5(3)
C7 C6 C2 123.7(4)
C11 C6 C2 116.5(3)
C11 C6 C7 119.8(4)
C6 C7 P1 121.8(3)
C8 C7 P1 120.2(3)
C8 C7 C6 117.9(4)
C7 C8 H8 119.2
C9 C8 C7 121.6(4)
C9 C8 H8 119.2
C8 C9 H9 120.1
C8 C9 C10 119.9(4)
C10 C9 H9 120.1
C9 C10 H10 119.8
C11 C10 C9 120.4(4)
C11 C10 H10 119.8
C6 C11 H11 119.8
C10 C11 C6 120.4(4)
C10 C11 H11 119.8
C13 C12 C5 122.9(3)
C17 C12 C5 117.5(3)
C17 C12 C13 119.6(4)
C12 C13 P2 120.2(3)
C14 C13 P2 120.4(3)
C14 C13 C12 118.8(4)
C13 C14 H14 119.8
C15 C14 C13 120.4(4)
C15 C14 H14 119.8
C14 C15 H15 119.6
C16 C15 C14 120.8(4)
C16 C15 H15 119.6
C15 C16 H16 120.2
C15 C16 C17 119.5(4)
C17 C16 H16 120.2
C12 C17 H17 119.6
C16 C17 C12 120.7(4)
C16 C17 H17 119.6
P1 C18 H18 106.3
C19 C18 P1 110.0(3)
C19 C18 H18 106.3
C20 C18 P1 117.4(3)
C20 C18 H18 106.3
C20 C18 C19 109.9(3)
C18 C19 H19A 109.5
C18 C19 H19B 109.5
C18 C19 H19C 109.5
H19A C19 H19B 109.5
H19A C19 H19C 109.5
H19B C19 H19C 109.5
C18 C20 H20A 109.5
C18 C20 H20B 109.5
C18 C20 H20C 109.5
H20A C20 H20B 109.5
H20A C20 H20C 109.5
H20B C20 H20C 109.5
P1 C21 H21 108.0
C22 C21 P1 110.7(3)
C22 C21 H21 108.0
C23 C21 P1 109.0(3)
C23 C21 H21 108.0
C23 C21 C22 112.8(4)
C21 C22 H22A 109.5
C21 C22 H22B 109.5
C21 C22 H22C 109.5
H22A C22 H22B 109.5
H22A C22 H22C 109.5
H22B C22 H22C 109.5
C21 C23 H23A 109.5
C21 C23 H23B 109.5
C21 C23 H23C 109.5
H23A C23 H23B 109.5
H23A C23 H23C 109.5
H23B C23 H23C 109.5
P2 C24 H24 107.5
C25 C24 P2 112.9(3)
C25 C24 H24 107.5
C26 C24 P2 109.2(3)
C26 C24 H24 107.5
C26 C24 C25 112.2(3)
C24 C25 H25A 109.5
C24 C25 H25B 109.5
C24 C25 H25C 109.5
H25A C25 H25B 109.5
H25A C25 H25C 109.5
H25B C25 H25C 109.5
C24 C26 H26A 109.5
C24 C26 H26B 109.5
C24 C26 H26C 109.5
H26A C26 H26B 109.5
H26A C26 H26C 109.5
H26B C26 H26C 109.5
P2 C27 H27 107.3
C28 C27 P2 109.6(3)
C28 C27 H27 107.3
C29 C27 P2 114.5(3)
C29 C27 H27 107.3
C29 C27 C28 110.5(4)
C27 C28 H28A 109.5
C27 C28 H28B 109.5
C27 C28 H28C 109.5
H28A C28 H28B 109.5
H28A C28 H28C 109.5
H28B C28 H28C 109.5
C27 C29 H29A 109.5
C27 C29 H29B 109.5
C27 C29 H29C 109.5
H29A C29 H29B 109.5
H29A C29 H29C 109.5
H29B C29 H29C 109.5
N1 C30 H30A 109.5
N1 C30 H30B 109.5
N1 C30 H30C 109.5
H30A C30 H30B 109.5
H30A C30 H30C 109.5
H30B C30 H30C 109.5
P1B Ni1B C1B 93.93(10)
P2B Ni1B P1B 123.36(5)
P2B Ni1B C1B 90.11(10)
N2B Ni1B P1B 111.55(13)
N2B Ni1B P2B 115.75(14)
N2B Ni1B C1B 118.05(16)
C7B P1B Ni1B 112.46(14)
C7B P1B C18B 105.27(19)
C7B P1B C21B 102.64(19)
C18B P1B Ni1B 121.70(14)
C18B P1B C21B 104.5(2)
C21B P1B Ni1B 108.45(15)
C13B P2B Ni1B 109.84(13)
C13B P2B C24B 104.78(18)
C13B P2B C27B 104.5(2)
C24B P2B Ni1B 117.80(13)
C27B P2B Ni1B 113.48(17)
C27B P2B C24B 105.3(2)
C3B N1B C30B 119.1(3)
C4B N1B C3B 122.1(3)
C4B N1B C30B 118.7(4)
O1B N2B Ni1B 162.3(3)
Ni1B C1B H1B 90(4)
C2B C1B Ni1B 94.0(2)
C2B C1B H1B 119(4)
C5B C1B Ni1B 93.0(2)
C5B C1B H1B 120(4)
C5B C1B C2B 121.1(4)
C1B C2B C6B 121.3(4)
C3B C2B C1B 117.4(4)
C3B C2B C6B 120.8(4)
N1B C3B C2B 120.9(4)
N1B C3B H3B 119.6
C2B C3B H3B 119.6
N1B C4B H4B 119.5
N1B C4B C5B 120.9(4)
C5B C4B H4B 119.5
C1B C5B C12B 123.4(3)
C4B C5B C1B 117.4(3)
C4B C5B C12B 119.0(4)
C7B C6B C2B 122.8(3)
C11B C6B C2B 118.0(4)
C11B C6B C7B 119.1(4)
C6B C7B P1B 120.6(3)
C8B C7B P1B 119.8(3)
C8B C7B C6B 119.3(4)
C7B C8B H8B 119.6
C9B C8B C7B 120.7(4)
C9B C8B H8B 119.6
C8B C9B H9B 119.9
C10B C9B C8B 120.2(4)
C10B C9B H9B 119.9
C9B C10B H10B 120.1
C9B C10B C11B 119.9(4)
C11B C10B H10B 120.1
C6B C11B H11B 119.6
C10B C11B C6B 120.8(4)
C10B C11B H11B 119.6
C13B C12B C5B 123.2(4)
C17B C12B C5B 116.0(4)
C17B C12B C13B 120.7(4)
C12B C13B P2B 123.1(3)
C14B C13B P2B 118.8(4)
C14B C13B C12B 118.1(4)
C13B C14B H14B 119.8
C15B C14B C13B 120.4(5)
C15B C14B H14B 119.8
C14B C15B H15B 119.3
C14B C15B C16B 121.5(4)
C16B C15B H15B 119.3
C15B C16B H16B 120.4
C15B C16B C17B 119.3(5)
C17B C16B H16B 120.4
C12B C17B H17B 120.1
C16B C17B C12B 119.8(5)
C16B C17B H17B 120.1
P1B C18B H18B 107.3
C19B C18B P1B 113.8(3)
C19B C18B H18B 107.3
C20B C18B P1B 108.2(3)
C20B C18B H18B 107.3
C20B C18B C19B 112.5(4)
C18B C19B H19D 109.5
C18B C19B H19E 109.5
C18B C19B H19F 109.5
H19D C19B H19E 109.5
H19D C19B H19F 109.5
H19E C19B H19F 109.5
C18B C20B H20D 109.5
C18B C20B H20E 109.5
C18B C20B H20F 109.5
H20D C20B H20E 109.5
H20D C20B H20F 109.5
H20E C20B H20F 109.5
P1B C21B H21B 107.3
C22B C21B P1B 109.3(3)
C22B C21B H21B 107.3
C23B C21B P1B 114.5(3)
C23B C21B H21B 107.3
C23B C21B C22B 110.9(4)
C21B C22B H22D 109.5
C21B C22B H22E 109.5
C21B C22B H22F 109.5
H22D C22B H22E 109.5
H22D C22B H22F 109.5
H22E C22B H22F 109.5
C21B C23B H23D 109.5
C21B C23B H23E 109.5
C21B C23B H23F 109.5
H23D C23B H23E 109.5
H23D C23B H23F 109.5
H23E C23B H23F 109.5
P2B C24B H24B 106.5
C25B C24B P2B 110.5(3)
C25B C24B H24B 106.5
C26B C24B P2B 116.0(3)
C26B C24B H24B 106.5
C26B C24B C25B 110.1(3)
C24B C25B H25D 109.5
C24B C25B H25E 109.5
C24B C25B H25F 109.5
H25D C25B H25E 109.5
H25D C25B H25F 109.5
H25E C25B H25F 109.5
C24B C26B H26D 109.5
C24B C26B H26E 109.5
C24B C26B H26F 109.5
H26D C26B H26E 109.5
H26D C26B H26F 109.5
H26E C26B H26F 109.5
P2B C27B H27B 107.9
C28B C27B P2B 110.9(4)
C28B C27B H27B 107.9
C29B C27B P2B 109.6(4)
C29B C27B H27B 107.9
C29B C27B C28B 112.6(5)
C27B C28B H28D 109.5
C27B C28B H28E 109.5
C27B C28B H28F 109.5
H28D C28B H28E 109.5
H28D C28B H28F 109.5
H28E C28B H28F 109.5
C27B C29B H29D 109.5
C27B C29B H29E 109.5
C27B C29B H29F 109.5
H29D C29B H29E 109.5
H29D C29B H29F 109.5
H29E C29B H29F 109.5
N1B C30B H30D 109.5
N1B C30B H30E 109.5
N1B C30B H30F 109.5
H30D C30B H30E 109.5
H30D C30B H30F 109.5
H30E C30B H30F 109.5
F9B B3B F10B 110.7(4)
F9B B3B F12B 107.8(4)
F11B B3B F9B 109.7(5)
F11B B3B F10B 109.4(4)
F11B B3B F12B 110.6(4)
F12B B3B F10B 108.8(4)
F9 B3 F10 109.5(4)
F11 B3 F9 105.7(5)
F11 B3 F10 111.4(4)
F11 B3 F12 114.2(4)
F12 B3 F9 104.9(5)
F12 B3 F10 110.8(4)
F1 B1 F2 98.1(6)
F1 B1 F3 119.4(6)
F1 B1 F4 116.4(6)
F3 B1 F2 100.0(6)
F3 B1 F4 116.7(6)
F4 B1 F2 99.6(5)
F1B B1B F2B 104.5(5)
F3B B1B F1B 114.6(5)
F3B B1B F2B 105.8(5)
F3B B1B F4B 114.3(5)
F4B B1B F1B 112.3(5)
F4B B1B F2B 104.0(5)
N6 C63 C64 178.8(8)
C63 C64 H64A 109.5
C63 C64 H64B 109.5
C63 C64 H64C 109.5
H64A C64 H64B 109.5
H64A C64 H64C 109.5
H64B C64 H64C 109.5
N6B C63B C64B 178.7(8)
C63B C64B H64D 109.5
C63B C64B H64E 109.5
C63B C64B H64F 109.5
H64D C64B H64E 109.5
H64D C64B H64F 109.5
H64E C64B H64F 109.5

loop_
_geom_bond_atom_site_label_1
_geom_bond_atom_site_label_2
_geom_bond_distance
Ni1 P1 2.2721(12)
Ni1 P2 2.2712(12)
Ni1 N2 1.664(3)
Ni1 C1 2.377(3)
P1 C7 1.832(4)
P1 C18 1.864(4)
P1 C21 1.846(4)
P2 C13 1.827(4)
P2 C24 1.840(4)
P2 C27 1.863(4)
O1 N2 1.150(5)
N1 C3 1.337(5)
N1 C4 1.350(5)
N1 C30 1.484(5)
C1 H1 0.90(5)
C1 C2 1.395(5)
C1 C5 1.399(5)
C2 C3 1.391(5)
C2 C6 1.487(5)
C3 H3 0.9500
C4 H4 0.9500
C4 C5 1.386(5)
C5 C12 1.480(5)
C6 C7 1.411(5)
C6 C11 1.408(6)
C7 C8 1.404(6)
C8 H8 0.9500
C8 C9 1.380(7)
C9 H9 0.9500
C9 C10 1.386(6)
C10 H10 0.9500
C10 C11 1.375(6)
C11 H11 0.9500
C12 C13 1.411(5)
C12 C17 1.401(5)
C13 C14 1.394(6)
C14 H14 0.9500
C14 C15 1.393(6)
C15 H15 0.9500
C15 C16 1.380(7)
C16 H16 0.9500
C16 C17 1.384(6)
C17 H17 0.9500
C18 H18 1.0000
C18 C19 1.538(6)
C18 C20 1.527(6)
C19 H19A 0.9800
C19 H19B 0.9800
C19 H19C 0.9800
C20 H20A 0.9800
C20 H20B 0.9800
C20 H20C 0.9800
C21 H21 1.0000
C21 C22 1.535(7)
C21 C23 1.521(7)
C22 H22A 0.9800
C22 H22B 0.9800
C22 H22C 0.9800
C23 H23A 0.9800
C23 H23B 0.9800
C23 H23C 0.9800
C24 H24 1.0000
C24 C25 1.537(6)
C24 C26 1.531(6)
C25 H25A 0.9800
C25 H25B 0.9800
C25 H25C 0.9800
C26 H26A 0.9800
C26 H26B 0.9800
C26 H26C 0.9800
C27 H27 1.0000
C27 C28 1.531(6)
C27 C29 1.526(6)
C28 H28A 0.9800
C28 H28B 0.9800
C28 H28C 0.9800
C29 H29A 0.9800
C29 H29B 0.9800
C29 H29C 0.9800
C30 H30A 0.9800
C30 H30B 0.9800
C30 H30C 0.9800
Ni1B P1B 2.2616(12)
Ni1B P2B 2.2538(12)
Ni1B N2B 1.660(3)
Ni1B C1B 2.396(4)
P1B C7B 1.826(4)
P1B C18B 1.845(4)
P1B C21B 1.871(4)
P2B C13B 1.822(5)
P2B C24B 1.866(4)
P2B C27B 1.842(5)
O1B N2B 1.152(5)
N1B C3B 1.341(6)
N1B C4B 1.340(5)
N1B C30B 1.486(5)
C1B H1B 0.88(6)
C1B C2B 1.409(5)
C1B C5B 1.396(6)
C2B C3B 1.387(6)
C2B C6B 1.484(6)
C3B H3B 0.9500
C4B H4B 0.9500
C4B C5B 1.392(5)
C5B C12B 1.479(5)
C6B C7B 1.404(6)
C6B C11B 1.401(6)
C7B C8B 1.400(6)
C8B H8B 0.9500
C8B C9B 1.384(6)
C9B H9B 0.9500
C9B C10B 1.383(7)
C10B H10B 0.9500
C10B C11B 1.389(7)
C11B H11B 0.9500
C12B C13B 1.412(6)
C12B C17B 1.399(6)
C13B C14B 1.406(6)
C14B H14B 0.9500
C14B C15B 1.375(8)
C15B H15B 0.9500
C15B C16B 1.388(8)
C16B H16B 0.9500
C16B C17B 1.394(6)
C17B H17B 0.9500
C18B H18B 1.0000
C18B C19B 1.536(6)
C18B C20B 1.536(6)
C19B H19D 0.9800
C19B H19E 0.9800
C19B H19F 0.9800
C20B H20D 0.9800
C20B H20E 0.9800
C20B H20F 0.9800
C21B H21B 1.0000
C21B C22B 1.535(6)
C21B C23B 1.523(7)
C22B H22D 0.9800
C22B H22E 0.9800
C22B H22F 0.9800
C23B H23D 0.9800
C23B H23E 0.9800
C23B H23F 0.9800
C24B H24B 1.0000
C24B C25B 1.539(5)
C24B C26B 1.520(5)
C25B H25D 0.9800
C25B H25E 0.9800
C25B H25F 0.9800
C26B H26D 0.9800
C26B H26E 0.9800
C26B H26F 0.9800
C27B H27B 1.0000
C27B C28B 1.541(8)
C27B C29B 1.525(9)
C28B H28D 0.9800
C28B H28E 0.9800
C28B H28F 0.9800
C29B H29D 0.9800
C29B H29E 0.9800
C29B H29F 0.9800
C30B H30D 0.9800
C30B H30E 0.9800
C30B H30F 0.9800
F9B B3B 1.379(6)
F10B B3B 1.400(5)
F11B B3B 1.354(6)
F12B B3B 1.385(5)
F9 B3 1.389(7)
F10 B3 1.396(5)
F11 B3 1.348(6)
F12 B3 1.351(6)
F1 B1 1.313(8)
F2 B1 1.497(10)
F3 B1 1.325(8)
F4 B1 1.334(7)
F1B B1B 1.371(6)
F2B B1B 1.438(8)
F3B B1B 1.335(7)
F4B B1B 1.366(7)
N6 C63 1.142(8)
C63 C64 1.461(9)
C64 H64A 0.9800
C64 H64B 0.9800
C64 H64C 0.9800
N6B C63B 1.137(8)
C63B C64B 1.461(9)
C64B H64D 0.9800
C64B H64E 0.9800
C64B H64F 0.9800

loop_
_geom_torsion_atom_site_label_1
_geom_torsion_atom_site_label_2
_geom_torsion_atom_site_label_3
_geom_torsion_atom_site_label_4
_geom_torsion
Ni1 P1 C7 C6 -4.7(4)
Ni1 P1 C7 C8 173.2(3)
Ni1 P1 C18 C19 73.2(3)
Ni1 P1 C18 C20 -160.1(3)
Ni1 P1 C21 C22 -63.8(4)
Ni1 P1 C21 C23 60.9(4)
Ni1 P2 C13 C12 -19.2(4)
Ni1 P2 C13 C14 169.5(3)
Ni1 P2 C24 C25 -75.2(3)
Ni1 P2 C24 C26 50.2(3)
Ni1 P2 C27 C28 65.9(3)
Ni1 P2 C27 C29 -169.3(3)
Ni1 C1 C2 C3 -99.1(3)
Ni1 C1 C2 C6 87.9(3)
Ni1 C1 C5 C4 97.5(3)
Ni1 C1 C5 C12 -88.3(3)
P1 Ni1 N2 O1 -92.2(13)
P1 C7 C8 C9 -179.7(3)
P2 Ni1 N2 O1 56.1(13)
P2 C13 C14 C15 169.4(3)
N1 C4 C5 C1 0.4(5)
N1 C4 C5 C12 -173.9(3)
C1 Ni1 N2 O1 161.2(12)
C1 C2 C3 N1 -0.2(5)
C1 C2 C6 C7 -55.2(5)
C1 C2 C6 C11 124.4(4)
C1 C5 C12 C13 60.3(5)
C1 C5 C12 C17 -118.8(4)
C2 C1 C5 C4 1.3(5)
C2 C1 C5 C12 175.5(3)
C2 C6 C7 P1 -1.8(5)
C2 C6 C7 C8 -179.7(4)
C2 C6 C11 C10 -179.3(4)
C3 N1 C4 C5 -2.0(5)
C3 C2 C6 C7 131.9(4)
C3 C2 C6 C11 -48.5(5)
C4 N1 C3 C2 1.9(6)
C4 C5 C12 C13 -125.7(4)
C4 C5 C12 C17 55.3(5)
C5 C1 C2 C3 -1.4(5)
C5 C1 C2 C6 -174.4(3)
C5 C12 C13 P2 10.9(5)
C5 C12 C13 C14 -177.7(4)
C5 C12 C17 C16 178.9(4)
C6 C2 C3 N1 173.1(3)
C6 C7 C8 C9 -1.7(6)
C7 P1 C18 C19 -50.6(3)
C7 P1 C18 C20 76.0(3)
C7 P1 C21 C22 56.2(4)
C7 P1 C21 C23 -179.1(3)
C7 C6 C11 C10 0.4(6)
C7 C8 C9 C10 1.7(7)
C8 C9 C10 C11 -0.6(7)
C9 C10 C11 C6 -0.5(6)
C11 C6 C7 P1 178.6(3)
C11 C6 C7 C8 0.7(6)
C12 C13 C14 C15 -2.0(6)
C13 P2 C24 C25 54.8(3)
C13 P2 C24 C26 -179.8(3)
C13 P2 C27 C28 -53.3(3)
C13 P2 C27 C29 71.5(4)
C13 C12 C17 C16 -0.2(6)
C13 C14 C15 C16 1.6(7)
C14 C15 C16 C17 -0.4(7)
C15 C16 C17 C12 -0.3(7)
C17 C12 C13 P2 -170.1(3)
C17 C12 C13 C14 1.3(6)
C18 P1 C7 C6 122.8(3)
C18 P1 C7 C8 -59.3(4)
C18 P1 C21 C22 167.3(4)
C18 P1 C21 C23 -68.0(4)
C21 P1 C7 C6 -125.8(3)
C21 P1 C7 C8 52.0(4)
C21 P1 C18 C19 -160.4(3)
C21 P1 C18 C20 -33.8(4)
C24 P2 C13 C12 -154.3(3)
C24 P2 C13 C14 34.5(4)
C24 P2 C27 C28 -162.6(3)
C24 P2 C27 C29 -37.8(4)
C27 P2 C13 C12 96.4(3)
C27 P2 C13 C14 -74.8(4)
C27 P2 C24 C25 161.7(3)
C27 P2 C24 C26 -72.8(3)
C30 N1 C3 C2 -174.8(3)
C30 N1 C4 C5 174.7(3)
Ni1B P1B C7B C6B 20.9(4)
Ni1B P1B C7B C8B -166.4(3)
Ni1B P1B C18B C19B 76.5(3)
Ni1B P1B C18B C20B -49.3(3)
Ni1B P1B C21B C22B -66.2(3)
Ni1B P1B C21B C23B 168.7(3)
Ni1B P2B C13B C12B 13.3(4)
Ni1B P2B C13B C14B -165.2(3)
Ni1B P2B C24B C25B -66.8(3)
Ni1B P2B C24B C26B 166.9(3)
Ni1B P2B C27B C28B 59.0(5)
Ni1B P2B C27B C29B -65.9(4)
Ni1B C1B C2B C3B -98.2(3)
Ni1B C1B C2B C6B 88.7(3)
Ni1B C1B C5B C4B 99.2(3)
Ni1B C1B C5B C12B -86.1(4)
P1B Ni1B N2B O1B -63.3(13)
P1B C7B C8B C9B -172.4(4)
P2B Ni1B N2B O1B 84.6(13)
P2B C13B C14B C15B -178.3(4)
N1B C4B C5B C1B -0.8(6)
N1B C4B C5B C12B -175.7(4)
C1B Ni1B N2B O1B -170.4(12)
C1B C2B C3B N1B -0.2(5)
C1B C2B C6B C7B -61.3(5)
C1B C2B C6B C11B 116.8(4)
C1B C5B C12B C13B 56.9(6)
C1B C5B C12B C17B -125.1(4)
C2B C1B C5B C4B 2.8(5)
C2B C1B C5B C12B 177.4(4)
C2B C6B C7B P1B -11.7(5)
C2B C6B C7B C8B 175.6(4)
C2B C6B C11B C10B -175.8(4)
C3B N1B C4B C5B -1.7(6)
C3B C2B C6B C7B 125.8(4)
C3B C2B C6B C11B -56.1(5)
C4B N1B C3B C2B 2.2(6)
C4B C5B C12B C13B -128.6(4)
C4B C5B C12B C17B 49.5(5)
C5B C1B C2B C3B -2.3(5)
C5B C1B C2B C6B -175.4(3)
C5B C12B C13B P2B -5.6(6)
C5B C12B C13B C14B 173.0(4)
C5B C12B C17B C16B -175.9(4)
C6B C2B C3B N1B 172.9(3)
C6B C7B C8B C9B 0.4(7)
C7B P1B C18B C19B -52.8(3)
C7B P1B C18B C20B -178.7(3)
C7B P1B C21B C22B 53.0(4)
C7B P1B C21B C23B -72.1(4)
C7B C6B C11B C10B 2.4(7)
C7B C8B C9B C10B 2.1(8)
C8B C9B C10B C11B -2.3(8)
C9B C10B C11B C6B 0.1(7)
C11B C6B C7B P1B 170.2(3)
C11B C6B C7B C8B -2.6(6)
C12B C13B C14B C15B 3.1(7)
C13B P2B C24B C25B 55.6(3)
C13B P2B C24B C26B -70.7(3)
C13B P2B C27B C28B -60.6(5)
C13B P2B C27B C29B 174.4(4)
C13B C12B C17B C16B 2.2(7)
C13B C14B C15B C16B 1.5(9)
C14B C15B C16B C17B -4.3(9)
C15B C16B C17B C12B 2.4(8)
C17B C12B C13B P2B 176.5(3)
C17B C12B C13B C14B -5.0(6)
C18B P1B C7B C6B 155.5(3)
C18B P1B C7B C8B -31.8(4)
C18B P1B C21B C22B 162.6(3)
C18B P1B C21B C23B 37.6(4)
C21B P1B C7B C6B -95.4(4)
C21B P1B C7B C8B 77.3(4)
C21B P1B C18B C19B -160.6(3)
C21B P1B C18B C20B 73.6(3)
C24B P2B C13B C12B -114.1(4)
C24B P2B C13B C14B 67.3(4)
C24B P2B C27B C28B -170.8(4)
C24B P2B C27B C29B 64.3(4)
C27B P2B C13B C12B 135.4(4)
C27B P2B C13B C14B -43.1(4)
C27B P2B C24B C25B 165.5(3)
C27B P2B C24B C26B 39.2(4)
C30B N1B C3B C2B -174.4(4)
C30B N1B C4B C5B 175.0(4)
